data_7230153
loop_
_publ_author_name
'Mol\<canov, Kre\<simir'
'Stalke, Dietmar'
'\<Santi\'c, Ana'
'Demeshko, Serhiy'
'Stilinovi\'c, Vladimir'
'Mou, Zhongyu'
'Kertesz, Miklos'
'Koji\'c-Prodi\'c, Biserka'

_publ_section_title
;
 Probing semiconductivity in crystals of stable semiquinone radicals:
 organic salts of 5,6-dichloro-2,3-dicyanosemiquinone (DDQ) radical anions
;
_journal_issue 13
_journal_name_full CrystEngComm
_journal_page_first 1862
_journal_paper_doi 10.1039/C7CE02146A
_journal_volume 20
_journal_year 2018
_chemical_formula_moiety 'C16 H12 Cl2 N3 O2'
_chemical_formula_sum 'C16 H12 Cl2 N3 O2'
_chemical_formula_weight 349.19
_space_group_IT_number 60
_space_group_name_Hall '-P 2n 2ab'
_space_group_name_H-M_alt 'P b c n'
_symmetry_cell_setting orthorhombic
_symmetry_space_group_name_Hall '-P 2n 2ab'
_symmetry_space_group_name_H-M 'P b c n'
_atom_sites_solution_hydrogens geom
_atom_sites_solution_primary direct
_atom_sites_solution_secondary difmap
_audit_creation_date 2016-11-30T12:12:24-00:00
_audit_creation_method 'WinGX routine CIF_UPDATE'
_audit_update_record
;
2017-11-06 deposited with the CCDC.
2018-02-13 downloaded from the CCDC.
;
_cell_angle_alpha 90
_cell_angle_beta 90
_cell_angle_gamma 90
_cell_formula_units_Z 8
_cell_length_a 16.3110(3)
_cell_length_b 13.4662(2)
_cell_length_c 14.4537(2)
_cell_measurement_reflns_used 4541
_cell_measurement_temperature 293(2)
_cell_measurement_theta_max 75.7643
_cell_measurement_theta_min 3.2792
_cell_volume 3174.71(9)
_computing_cell_refinement
;
        CrysAlisPro, Agilent Technologies,
        Version 1.171.36.20 (release 27-06-2012 CrysAlis171 .NET)
        (compiled Jul 11 2012,15:38:31)
;
_computing_data_collection
;
        CrysAlisPro, Agilent Technologies,
        Version 1.171.36.20 (release 27-06-2012 CrysAlis171 .NET)
        (compiled Jul 11 2012,15:38:31)
;
_computing_data_reduction
;
        CrysAlisPro, Agilent Technologies,
        Version 1.171.36.20 (release 27-06-2012 CrysAlis171 .NET)
        (compiled Jul 11 2012,15:38:31)
;
_computing_molecular_graphics 'Ortep-3 for Windows (Farrugia, 1997)'
_computing_publication_material 'WinGX publication routines (Farrugia, 1999)'
_computing_structure_refinement 'SHELXL-97 (Sheldrick, 1997)'
_computing_structure_solution 'SHELXS-97 (Sheldrick, 1997)'
_diffrn_ambient_temperature 293(2)
_diffrn_detector_area_resol_mean 10.4323
_diffrn_measured_fraction_theta_full 0.99
_diffrn_measured_fraction_theta_max 0.991
_diffrn_measurement_device_type 'Xcalibur, Ruby, Nova'
_diffrn_measurement_method '\w scans'
_diffrn_radiation_monochromator graphite
_diffrn_radiation_type CuK\a
_diffrn_radiation_wavelength 1.54184
_diffrn_reflns_av_R_equivalents 0.0264
_diffrn_reflns_av_unetI/netI 0.0252
_diffrn_reflns_limit_h_max 20
_diffrn_reflns_limit_h_min -17
_diffrn_reflns_limit_k_max 16
_diffrn_reflns_limit_k_min -15
_diffrn_reflns_limit_l_max 18
_diffrn_reflns_limit_l_min -10
_diffrn_reflns_number 10832
_diffrn_reflns_theta_full 75.95
_diffrn_reflns_theta_max 75.95
_diffrn_reflns_theta_min 4.26
_exptl_absorpt_coefficient_mu 3.793
_exptl_absorpt_correction_T_max 1
_exptl_absorpt_correction_T_min 0.60486
_exptl_absorpt_correction_type multi-scan
_exptl_absorpt_process_details
;
        CrysAlisPro, Agilent Technologies,
        Version 1.171.36.20 (release 27-06-2012 CrysAlis171 .NET)
        (compiled Jul 11 2012,15:38:31)
        Empirical absorption correction using spherical harmonics,
 implemented in SCALE3 ABSPACK scaling algorithm.
;
_exptl_crystal_colour black
_exptl_crystal_density_diffrn 1.461
_exptl_crystal_density_method 'not measured'
_exptl_crystal_description prism
_exptl_crystal_F_000 1432
_exptl_crystal_size_max 0.3
_exptl_crystal_size_mid 0.07
_exptl_crystal_size_min 0.06
_refine_diff_density_max 0.569
_refine_diff_density_min -0.403
_refine_diff_density_rms 0.048
_refine_ls_extinction_method none
_refine_ls_goodness_of_fit_ref 1.049
_refine_ls_hydrogen_treatment constr
_refine_ls_matrix_type full
_refine_ls_number_parameters 208
_refine_ls_number_reflns 3285
_refine_ls_number_restraints 0
_refine_ls_restrained_S_all 1.049
_refine_ls_R_factor_all 0.0474
_refine_ls_R_factor_gt 0.0437
_refine_ls_shift/su_max 0.001
_refine_ls_shift/su_mean 0
_refine_ls_structure_factor_coef Fsqd
_refine_ls_weighting_details 'calc w=1/[\s^2^(Fo^2^)+(0.0713P)^2^+0.7781P] where P=(Fo^2^+2Fc^2^)/3'
_refine_ls_weighting_scheme calc
_refine_ls_wR_factor_ref 0.1256
_reflns_number_gt 2959
_reflns_number_total 3285
_reflns_threshold_expression >2sigma(I)
_cod_data_source_file c7ce02146a2.cif
_cod_data_source_block ddq_net2pic
_cod_depositor_comments 'Adding full bibliography for 7230151--7230160.cif.'
_cod_original_sg_symbol_H-M 'P bc n'
_cod_database_code 7230153

loop_
_symmetry_equiv_pos_as_xyz
'x, y, z'
'-x+1/2, -y+1/2, z+1/2'
'-x, y, -z+1/2'
'x+1/2, -y+1/2, -z'
'-x, -y, -z'
'x-1/2, y-1/2, -z-1/2'
'x, -y, z-1/2'
'-x-1/2, y-1/2, z'

loop_
_atom_site_label
_atom_site_fract_x
_atom_site_fract_y
_atom_site_fract_z
_atom_site_U_iso_or_equiv
_atom_site_adp_type
_atom_site_calc_flag
_atom_site_refinement_flags
_atom_site_occupancy
_atom_site_type_symbol
Cl1 0.68806(4) 0.91335(4) 0.03468(4) 0.06007(18) Uani d . 1 Cl
Cl2 0.73089(3) 1.13811(4) -0.01095(4) 0.06463(18) Uani d . 1 Cl
O1 0.59369(12) 1.27186(10) 0.02560(12) 0.0665(4) Uani d . 1 O
O2 0.52058(9) 0.88882(9) 0.10585(9) 0.0501(3) Uani d . 1 O
N1 0.40616(15) 1.29939(16) 0.13054(17) 0.0758(6) Uani d . 1 N
N2 0.35738(13) 1.01726(16) 0.20807(14) 0.0633(5) Uani d . 1 N
C1 0.57824(14) 1.18457(13) 0.04724(13) 0.0482(4) Uani d . 1 C
C2 0.50314(13) 1.15564(13) 0.09273(12) 0.0446(4) Uani d . 1 C
C3 0.48453(11) 1.05813(13) 0.11428(11) 0.0413(4) Uani d . 1 C
C4 0.53899(12) 0.97718(12) 0.09123(11) 0.0423(4) Uani d . 1 C
C5 0.61816(12) 1.00751(13) 0.05189(12) 0.0449(4) Uani d . 1 C
C6 0.63655(13) 1.10382(14) 0.03230(13) 0.0468(4) Uani d . 1 C
C7 0.44822(14) 1.23509(14) 0.11477(14) 0.0537(5) Uani d . 1 C
C8 0.41235(14) 1.03419(14) 0.16574(13) 0.0491(4) Uani d . 1 C
N3 0.61203(10) 0.66004(11) 0.22013(11) 0.0445(3) Uani d . 1 N
C9 0.58300(13) 0.66615(15) 0.13267(14) 0.0520(5) Uani d . 1 C
H9 0.5737 0.7282 0.1064 0.062 Uiso calc R 1 H
C10 0.56717(16) 0.58263(16) 0.08244(15) 0.0594(5) Uani d . 1 C
H10 0.5468 0.5874 0.0225 0.071 Uiso calc R 1 H
C11 0.58181(16) 0.49081(16) 0.12174(16) 0.0623(6) Uani d . 1 C
H11 0.5732 0.433 0.0879 0.075 Uiso calc R 1 H
C12 0.60905(15) 0.48604(15) 0.21080(16) 0.0590(5) Uani d . 1 C
H12 0.6171 0.4243 0.2381 0.071 Uiso calc R 1 H
C13 0.62493(12) 0.57116(14) 0.26150(14) 0.0476(4) Uani d . 1 C
C14 0.63529(16) 0.75539(16) 0.26534(17) 0.0617(6) Uani d . 1 C
H14A 0.624 0.7516 0.3311 0.074 Uiso calc R 1 H
H14B 0.6029 0.8091 0.2396 0.074 Uiso calc R 1 H
C15 0.72497(18) 0.7760(2) 0.2503(2) 0.0768(7) Uani d . 1 C
H15A 0.7394 0.8375 0.2797 0.115 Uiso calc R 1 H
H15B 0.7359 0.7806 0.1852 0.115 Uiso calc R 1 H
H15C 0.7569 0.7231 0.2765 0.115 Uiso calc R 1 H
C16 0.65591(18) 0.5660(2) 0.35819(16) 0.0693(6) Uani d . 1 C
H16A 0.6632 0.6321 0.3818 0.104 Uiso calc PR 0.5 H
H16B 0.7075 0.5317 0.3591 0.104 Uiso calc PR 0.5 H
H16C 0.6171 0.5311 0.396 0.104 Uiso calc PR 0.5 H
H16D 0.662 0.4978 0.3761 0.104 Uiso calc PR 0.5 H
H16E 0.6177 0.5982 0.3988 0.104 Uiso calc PR 0.5 H
H16F 0.7081 0.5988 0.362 0.104 Uiso calc PR 0.5 H

loop_
_atom_site_aniso_label
_atom_site_aniso_U_11
_atom_site_aniso_U_22
_atom_site_aniso_U_33
_atom_site_aniso_U_12
_atom_site_aniso_U_13
_atom_site_aniso_U_23
Cl1 0.0648(3) 0.0496(3) 0.0658(3) 0.0185(2) 0.0036(2) 0.0058(2)
Cl2 0.0563(3) 0.0590(3) 0.0786(4) -0.0074(2) 0.0102(2) -0.0040(2)
O1 0.0866(12) 0.0305(7) 0.0822(10) -0.0074(7) 0.0171(9) -0.0001(6)
O2 0.0682(9) 0.0298(6) 0.0521(7) 0.0036(6) -0.0021(6) 0.0079(5)
N1 0.0825(14) 0.0517(11) 0.0934(15) 0.0126(11) 0.0208(12) -0.0090(10)
N2 0.0648(11) 0.0652(11) 0.0600(10) -0.0027(9) 0.0050(9) 0.0086(9)
C1 0.0645(11) 0.0301(8) 0.0501(9) -0.0028(8) 0.0004(8) -0.0027(7)
C2 0.0589(10) 0.0302(8) 0.0446(8) 0.0046(7) -0.0024(7) -0.0035(6)
C3 0.0532(10) 0.0327(8) 0.0381(8) 0.0022(7) -0.0044(7) 0.0000(6)
C4 0.0591(10) 0.0304(8) 0.0376(7) 0.0031(7) -0.0064(7) 0.0027(6)
C5 0.0567(10) 0.0356(8) 0.0424(8) 0.0062(8) -0.0046(7) -0.0006(6)
C6 0.0546(10) 0.0401(9) 0.0457(9) -0.0029(8) -0.0020(7) -0.0037(7)
C7 0.0686(12) 0.0321(9) 0.0605(11) 0.0002(9) 0.0038(9) -0.0021(7)
C8 0.0642(12) 0.0389(9) 0.0442(9) 0.0047(8) -0.0057(8) 0.0020(7)
N3 0.0497(8) 0.0337(7) 0.0501(8) 0.0050(6) -0.0052(6) -0.0006(6)
C9 0.0621(11) 0.0383(9) 0.0555(10) 0.0013(8) -0.0108(9) 0.0076(8)
C10 0.0737(14) 0.0511(11) 0.0533(10) -0.0081(10) -0.0116(10) -0.0009(9)
C11 0.0791(15) 0.0386(10) 0.0693(13) -0.0076(10) -0.0014(11) -0.0075(9)
C12 0.0698(13) 0.0336(9) 0.0735(13) 0.0025(9) -0.0004(11) 0.0094(9)
C13 0.0489(9) 0.0422(9) 0.0518(10) 0.0078(8) -0.0002(8) 0.0064(7)
C14 0.0780(14) 0.0396(10) 0.0674(12) 0.0051(10) -0.0138(11) -0.0122(9)
C15 0.0866(17) 0.0628(14) 0.0809(15) -0.0200(13) -0.0192(14) -0.0007(12)
C16 0.0810(16) 0.0714(15) 0.0555(12) 0.0104(13) -0.0089(11) 0.0136(11)

loop_
_atom_type_symbol
_atom_type_description
_atom_type_scat_dispersion_real
_atom_type_scat_dispersion_imag
_atom_type_scat_source
C C 0.0181 0.0091 'International Tables Vol C Tables 4.2.6.8 and 6.1.1.4'
H H 0 0 'International Tables Vol C Tables 4.2.6.8 and 6.1.1.4'
N N 0.0311 0.018 'International Tables Vol C Tables 4.2.6.8 and 6.1.1.4'
O O 0.0492 0.0322 'International Tables Vol C Tables 4.2.6.8 and 6.1.1.4'
Cl Cl 0.3639 0.7018 'International Tables Vol C Tables 4.2.6.8 and 6.1.1.4'

loop_
_geom_angle_atom_site_label_1
_geom_angle_atom_site_label_2
_geom_angle_atom_site_label_3
_geom_angle
O1 C1 C2 122.83(19)
O1 C1 C6 122.4(2)
C2 C1 C6 114.76(16)
C3 C2 C7 121.49(18)
C3 C2 C1 123.01(17)
C7 C2 C1 115.50(16)
C2 C3 C8 120.79(17)
C2 C3 C4 121.96(17)
C8 C3 C4 117.14(16)
O2 C4 C3 122.23(18)
O2 C4 C5 122.92(17)
C3 C4 C5 114.83(15)
C6 C5 C4 122.63(17)
C6 C5 Cl1 121.69(16)
C4 C5 Cl1 115.65(13)
C5 C6 C1 122.35(19)
C5 C6 Cl2 121.83(16)
C1 C6 Cl2 115.81(15)
N1 C7 C2 178.1(2)
N2 C8 C3 177.7(2)
C9 N3 C13 121.39(17)
C9 N3 C14 116.53(16)
C13 N3 C14 121.90(17)
N3 C9 C10 120.93(18)
N3 C9 H9 119.5
C10 C9 H9 119.5
C9 C10 C11 119.1(2)
C9 C10 H10 120.4
C11 C10 H10 120.4
C12 C11 C10 119.1(2)
C12 C11 H11 120.4
C10 C11 H11 120.4
C11 C12 C13 121.44(18)
C11 C12 H12 119.3
C13 C12 H12 119.3
N3 C13 C12 117.95(18)
N3 C13 C16 120.57(19)
C12 C13 C16 121.48(19)
N3 C14 C15 110.1(2)
N3 C14 H14A 109.6
C15 C14 H14A 109.6
N3 C14 H14B 109.6
C15 C14 H14B 109.6
H14A C14 H14B 108.2
C14 C15 H15A 109.5
C14 C15 H15B 109.5
H15A C15 H15B 109.5
C14 C15 H15C 109.5
H15A C15 H15C 109.5
H15B C15 H15C 109.5
C13 C16 H16A 109.5
C13 C16 H16B 109.5
H16A C16 H16B 109.5
C13 C16 H16C 109.5
H16A C16 H16C 109.5
H16B C16 H16C 109.5
C13 C16 H16D 109.5
H16A C16 H16D 141.1
H16B C16 H16D 56.3
H16C C16 H16D 56.3
C13 C16 H16E 109.5
H16A C16 H16E 56.3
H16B C16 H16E 141.1
H16C C16 H16E 56.3
H16D C16 H16E 109.5
C13 C16 H16F 109.5
H16A C16 H16F 56.3
H16B C16 H16F 56.3
H16C C16 H16F 141.1
H16D C16 H16F 109.5
H16E C16 H16F 109.5

loop_
_geom_bond_atom_site_label_1
_geom_bond_atom_site_label_2
_geom_bond_distance
Cl1 C5 1.7232(19)
Cl2 C6 1.724(2)
O1 C1 1.242(2)
O2 C4 1.245(2)
N1 C7 1.128(3)
N2 C8 1.109(3)
C1 C2 1.444(3)
C1 C6 1.461(3)
C2 C3 1.383(2)
C2 C7 1.431(3)
C3 C8 1.429(3)
C3 C4 1.445(2)
C4 C5 1.469(3)
C5 C6 1.361(3)
N3 C9 1.352(3)
N3 C13 1.354(2)
N3 C14 1.490(2)
C9 C10 1.363(3)
C9 H9 0.93
C10 C11 1.382(3)
C10 H10 0.93
C11 C12 1.363(3)
C11 H11 0.93
C12 C13 1.385(3)
C12 H12 0.93
C13 C16 1.488(3)
C14 C15 1.505(4)
C14 H14A 0.97
C14 H14B 0.97
C15 H15A 0.96
C15 H15B 0.96
C15 H15C 0.96
C16 H16A 0.96
C16 H16B 0.96
C16 H16C 0.96
C16 H16D 0.96
C16 H16E 0.96
C16 H16F 0.96

loop_
_geom_torsion_atom_site_label_1
_geom_torsion_atom_site_label_2
_geom_torsion_atom_site_label_3
_geom_torsion_atom_site_label_4
_geom_torsion
O1 C1 C2 C3 177.86(19)
C6 C1 C2 C3 -4.8(3)
O1 C1 C2 C7 -2.3(3)
C6 C1 C2 C7 175.07(17)
C7 C2 C3 C8 -4.8(3)
C1 C2 C3 C8 175.09(17)
C7 C2 C3 C4 179.13(17)
C1 C2 C3 C4 -1.0(3)
C2 C3 C4 O2 -175.96(17)
C8 C3 C4 O2 7.8(2)
C2 C3 C4 C5 5.7(2)
C8 C3 C4 C5 -170.54(15)
O2 C4 C5 C6 177.04(17)
C3 C4 C5 C6 -4.6(2)
O2 C4 C5 Cl1 -4.6(2)
C3 C4 C5 Cl1 173.74(12)
C4 C5 C6 C1 -1.2(3)
Cl1 C5 C6 C1 -179.47(14)
C4 C5 C6 Cl2 178.23(13)
Cl1 C5 C6 Cl2 0.0(2)
O1 C1 C6 C5 -176.77(19)
C2 C1 C6 C5 5.9(3)
O1 C1 C6 Cl2 3.8(3)
C2 C1 C6 Cl2 -173.59(13)
C3 C2 C7 N1 -166(8)
C1 C2 C7 N1 14(8)
C2 C3 C8 N2 -65(6)
C4 C3 C8 N2 112(6)
C13 N3 C9 C10 -1.3(3)
C14 N3 C9 C10 173.9(2)
N3 C9 C10 C11 -0.5(4)
C9 C10 C11 C12 2.2(4)
C10 C11 C12 C13 -2.2(4)
C9 N3 C13 C12 1.3(3)
C14 N3 C13 C12 -173.7(2)
C9 N3 C13 C16 -179.2(2)
C14 N3 C13 C16 5.8(3)
C11 C12 C13 N3 0.5(3)
C11 C12 C13 C16 -179.0(2)
C9 N3 C14 C15 -92.8(2)
C13 N3 C14 C15 82.4(3)
